data_2021206
loop_
_publ_author_name
'Rajam, Ammaiyappan'
'Muthiah, Packianathan Thomas'
'Butcher, Raymond John'
'Jasinski, Jerry P.'
'Wikaira, Jan'

_publ_section_title
;
 Design of two series of 1:1 cocrystals involving
 4-amino-5-chloro-2,6-dimethylpyrimidine and carboxylic acids
;
_journal_coeditor_code SK3691
_journal_issue 9
_journal_name_full 'Acta Crystallographica Section C'
_journal_page_first
;
;
_journal_paper_doi 10.1107/S2053229618009154
_journal_volume 74
_journal_year 2018
_chemical_formula_iupac 'C6 H8 Cl N3, C7 H7 N O2'
_chemical_formula_moiety 'C6 H8 Cl N3, C7 H7 N O2'
_chemical_formula_sum 'C13 H15 Cl N4 O2'
_chemical_formula_weight 294.74
_chemical_name_systematic
;
4-Amino-5-chloro-2,6-dimethylpyrimidine--4-aminobenzoic acid (1/1)
;
_space_group_crystal_system monoclinic
_space_group_IT_number 14
_space_group_name_Hall '-P 2ybc'
_space_group_name_H-M_alt 'P 1 21/c 1'
_symmetry_space_group_name_Hall '-P 2ybc'
_symmetry_space_group_name_H-M 'P 1 21/c 1'
_atom_sites_solution_hydrogens mixed
_audit_creation_method SHELXL-2014/7
_cell_angle_alpha 90
_cell_angle_beta 101.254(2)
_cell_angle_gamma 90
_cell_formula_units_Z 4
_cell_length_a 7.8899(2)
_cell_length_b 13.2361(3)
_cell_length_c 13.3212(3)
_cell_measurement_reflns_used 4256
_cell_measurement_temperature 120(2)
_cell_measurement_theta_max 76.0930
_cell_measurement_theta_min 3.3340
_cell_volume 1364.40(6)
_computing_cell_refinement
;
CrysAlis PRO (Agilent, 2014)
;
_computing_data_collection
;
CrysAlis PRO (Agilent, 2014)
;
_computing_data_reduction
;
CrysAlis PRO (Agilent, 2014)
;
_computing_molecular_graphics
;
SHELXTL (Sheldrick, 2008)
;
_computing_publication_material
;
SHELXTL (Sheldrick, 2008)
;
_computing_structure_refinement
;
SHELXL2014 (Sheldrick, 2015b)
;
_computing_structure_solution
;
SHELXT (Sheldrick, 2015a)
;
_diffrn_ambient_temperature 120(2)
_diffrn_detector_area_resol_mean 10.6501
_diffrn_measured_fraction_theta_full 0.997
_diffrn_measured_fraction_theta_max 0.985
_diffrn_measurement_device_type 'Agilent SuperNova Dual Source diffractometer with an Atlas detector'
_diffrn_measurement_method '\w scans'
_diffrn_radiation_type CuK\a
_diffrn_radiation_wavelength 1.54184
_diffrn_reflns_av_R_equivalents 0.0173
_diffrn_reflns_limit_h_max 9
_diffrn_reflns_limit_h_min -9
_diffrn_reflns_limit_k_max 15
_diffrn_reflns_limit_k_min -16
_diffrn_reflns_limit_l_max 16
_diffrn_reflns_limit_l_min -14
_diffrn_reflns_number 6214
_diffrn_reflns_theta_full 67.500
_diffrn_reflns_theta_max 76.670
_diffrn_reflns_theta_min 4.756
_exptl_absorpt_coefficient_mu 2.556
_exptl_absorpt_correction_T_max 1.00000
_exptl_absorpt_correction_T_min 0.82836
_exptl_absorpt_correction_type multi-scan
_exptl_absorpt_process_details
;
(CrysAlis PRO; Agilent, 2014)
;
_exptl_crystal_colour colorless
_exptl_crystal_density_diffrn 1.435
_exptl_crystal_description
;
chunk
;
_exptl_crystal_F_000 616
_exptl_crystal_size_max 0.41
_exptl_crystal_size_mid 0.35
_exptl_crystal_size_min 0.24
_refine_diff_density_max 0.270
_refine_diff_density_min -0.381
_refine_ls_extinction_method none
_refine_ls_goodness_of_fit_ref 1.037
_refine_ls_hydrogen_treatment mixed
_refine_ls_matrix_type full
_refine_ls_number_parameters 203
_refine_ls_number_reflns 2823
_refine_ls_number_restraints 0
_refine_ls_restrained_S_all 1.037
_refine_ls_R_factor_all 0.0368
_refine_ls_R_factor_gt 0.0362
_refine_ls_shift/su_max 0.002
_refine_ls_shift/su_mean 0.000
_refine_ls_structure_factor_coef Fsqd
_refine_ls_weighting_details 'w=1/[\s^2^(Fo^2^)+(0.0596P)^2^+0.5634P] where P=(Fo^2^+2Fc^2^)/3'
_refine_ls_weighting_scheme calc
_refine_ls_wR_factor_gt 0.0968
_refine_ls_wR_factor_ref 0.0974
_reflns_number_gt 2749
_reflns_number_total 2823
_reflns_threshold_expression 'I > 2\s(I)'
_cod_data_source_file sk3691sup1.cif
_cod_data_source_block COCRYSTAL-10
_cod_database_code 2021206
_shelx_space_group_comment
;
The symmetry employed for this shelxl refinement is uniquely defined
by the following loop, which should always be used as a source of
symmetry information in preference to the above space-group names.
They are only intended as comments.
;

loop_
_space_group_symop_operation_xyz
'x, y, z'
'-x, y+1/2, -z+1/2'
'-x, -y, -z'
'x, -y-1/2, z-1/2'

loop_
_atom_site_type_symbol
_atom_site_label
_atom_site_fract_x
_atom_site_fract_y
_atom_site_fract_z
_atom_site_U_iso_or_equiv
_atom_site_adp_type
_atom_site_calc_flag
_atom_site_occupancy
Cl Cl1 1.05069(4) 0.86469(2) 0.60646(2) 0.02693(12) Uani d 1
N N1A 0.93400(14) 0.71297(8) 0.34395(8) 0.0197(2) Uani d 1
C C2A 0.86103(17) 0.63206(10) 0.37710(10) 0.0193(3) Uani d 1
N N3A 0.84090(14) 0.61587(8) 0.47345(8) 0.0185(2) Uani d 1
N N4A 0.86802(16) 0.67391(9) 0.63872(9) 0.0230(3) Uani d 1
H H4A1 0.817(2) 0.6176(15) 0.6497(14) 0.028(4) Uiso d 1
H H4A2 0.897(3) 0.7162(16) 0.6858(16) 0.037(5) Uiso d 1
C C4A 0.89549(16) 0.68774(10) 0.54425(10) 0.0184(3) Uani d 1
C C5A 0.97806(16) 0.77421(9) 0.51419(10) 0.0187(3) Uani d 1
C C6A 0.99586(16) 0.78486(10) 0.41444(10) 0.0184(3) Uani d 1
C C7A 0.7941(2) 0.55104(11) 0.30121(11) 0.0265(3) Uani d 1
H H7AA 0.8015 0.5740 0.2322 0.040 Uiso calc 1
H H7AB 0.6734 0.5364 0.3040 0.040 Uiso calc 1
H H7AC 0.8637 0.4898 0.3177 0.040 Uiso calc 1
C C8A 1.07803(18) 0.87473(10) 0.37573(11) 0.0226(3) Uani d 1
H H8AA 1.1481 0.8527 0.3266 0.034 Uiso calc 1
H H8AB 1.1519 0.9092 0.4332 0.034 Uiso calc 1
H H8AC 0.9880 0.9212 0.3420 0.034 Uiso calc 1
O O1B 0.70377(14) 0.43906(8) 0.50497(8) 0.0281(2) Uani d 1
H H1B 0.748(3) 0.501(2) 0.5011(19) 0.052(6) Uiso d 1
O O2B 0.71164(14) 0.47720(7) 0.66954(8) 0.0260(2) Uani d 1
N N1B 0.37076(18) 0.03549(10) 0.62891(11) 0.0289(3) Uani d 1
H H1B1 0.352(3) 0.0138(16) 0.6885(17) 0.035(5) Uiso d 1
H H1B2 0.329(3) 0.0044(17) 0.5724(18) 0.041(5) Uiso d 1
C C1B 0.59620(17) 0.31826(10) 0.60438(10) 0.0201(3) Uani d 1
C C2B 0.57168(17) 0.28210(10) 0.69932(10) 0.0222(3) Uani d 1
H H2BA 0.6064 0.3224 0.7588 0.027 Uiso calc 1
C C3B 0.49760(18) 0.18860(11) 0.70760(10) 0.0232(3) Uani d 1
H H3BA 0.4834 0.1649 0.7728 0.028 Uiso calc 1
C C4B 0.44307(17) 0.12835(10) 0.62039(11) 0.0208(3) Uani d 1
C C5B 0.46641(18) 0.16502(10) 0.52511(10) 0.0224(3) Uani d 1
H H5BA 0.4293 0.1257 0.4652 0.027 Uiso calc 1
C C6B 0.54303(17) 0.25799(11) 0.51799(10) 0.0225(3) Uani d 1
H H6BA 0.5598 0.2813 0.4532 0.027 Uiso calc 1
C C7B 0.67560(17) 0.41846(10) 0.59684(10) 0.0211(3) Uani d 1

loop_
_atom_site_aniso_label
_atom_site_aniso_U_11
_atom_site_aniso_U_22
_atom_site_aniso_U_33
_atom_site_aniso_U_12
_atom_site_aniso_U_13
_atom_site_aniso_U_23
Cl1 0.0366(2) 0.02105(19) 0.02460(19) -0.01009(12) 0.00947(14) -0.00687(11)
N1A 0.0223(5) 0.0179(5) 0.0195(5) -0.0010(4) 0.0059(4) -0.0004(4)
C2A 0.0207(6) 0.0180(6) 0.0198(6) 0.0001(5) 0.0055(5) -0.0016(5)
N3A 0.0217(5) 0.0154(5) 0.0191(5) -0.0017(4) 0.0055(4) -0.0010(4)
N4A 0.0335(6) 0.0181(6) 0.0181(6) -0.0068(5) 0.0070(5) -0.0015(4)
C4A 0.0194(6) 0.0160(6) 0.0197(6) 0.0016(4) 0.0037(5) -0.0001(5)
C5A 0.0201(6) 0.0154(6) 0.0207(6) -0.0007(5) 0.0046(5) -0.0015(5)
C6A 0.0165(5) 0.0163(6) 0.0225(6) 0.0015(4) 0.0042(5) 0.0010(5)
C7A 0.0356(7) 0.0226(7) 0.0228(7) -0.0065(6) 0.0095(5) -0.0056(5)
C8A 0.0256(6) 0.0189(6) 0.0243(7) -0.0025(5) 0.0074(5) 0.0023(5)
O1B 0.0412(6) 0.0209(5) 0.0248(5) -0.0089(4) 0.0130(4) -0.0005(4)
O2B 0.0358(5) 0.0186(5) 0.0255(5) -0.0047(4) 0.0104(4) -0.0020(4)
N1B 0.0371(7) 0.0233(6) 0.0274(7) -0.0114(5) 0.0093(5) -0.0017(5)
C1B 0.0200(6) 0.0171(6) 0.0241(6) -0.0002(5) 0.0064(5) 0.0006(5)
C2B 0.0248(6) 0.0205(6) 0.0221(6) -0.0012(5) 0.0064(5) -0.0015(5)
C3B 0.0265(7) 0.0225(6) 0.0221(6) -0.0024(5) 0.0088(5) 0.0006(5)
C4B 0.0177(6) 0.0191(6) 0.0263(7) -0.0008(5) 0.0062(5) 0.0006(5)
C5B 0.0242(6) 0.0211(6) 0.0215(6) -0.0023(5) 0.0034(5) -0.0028(5)
C6B 0.0250(6) 0.0222(6) 0.0210(6) -0.0002(5) 0.0062(5) 0.0020(5)
C7B 0.0225(6) 0.0185(6) 0.0234(6) 0.0012(5) 0.0069(5) 0.0014(5)

loop_
_atom_type_symbol
_atom_type_description
_atom_type_scat_dispersion_real
_atom_type_scat_dispersion_imag
_atom_type_scat_source
C C 0.0181 0.0091 'International Tables Vol C Tables 4.2.6.8 and 6.1.1.4'
H H 0.0000 0.0000 'International Tables Vol C Tables 4.2.6.8 and 6.1.1.4'
N N 0.0311 0.0180 'International Tables Vol C Tables 4.2.6.8 and 6.1.1.4'
O O 0.0492 0.0322 'International Tables Vol C Tables 4.2.6.8 and 6.1.1.4'
Cl Cl 0.3639 0.7018 'International Tables Vol C Tables 4.2.6.8 and 6.1.1.4'

loop_
_geom_angle_atom_site_label_1
_geom_angle_atom_site_label_2
_geom_angle_atom_site_label_3
_geom_angle
C2A N1A C6A 117.02(11)
N1A C2A N3A 125.85(12)
N1A C2A C7A 118.06(12)
N3A C2A C7A 116.08(11)
C2A N3A C4A 118.35(11)
C4A N4A H4A1 116.2(13)
C4A N4A H4A2 123.1(14)
H4A1 N4A H4A2 120.7(19)
N4A C4A N3A 118.37(12)
N4A C4A C5A 123.28(12)
N3A C4A C5A 118.35(11)
C6A C5A C4A 119.89(12)
C6A C5A Cl1 122.33(10)
C4A C5A Cl1 117.77(10)
N1A C6A C5A 120.47(12)
N1A C6A C8A 116.14(11)
C5A C6A C8A 123.37(12)
C2A C7A H7AA 109.5
C2A C7A H7AB 109.5
H7AA C7A H7AB 109.5
C2A C7A H7AC 109.5
H7AA C7A H7AC 109.5
H7AB C7A H7AC 109.5
C6A C8A H8AA 109.5
C6A C8A H8AB 109.5
H8AA C8A H8AB 109.5
C6A C8A H8AC 109.5
H8AA C8A H8AC 109.5
H8AB C8A H8AC 109.5
C7B O1B H1B 112.3(16)
C4B N1B H1B1 120.9(13)
C4B N1B H1B2 116.6(14)
H1B1 N1B H1B2 122(2)
C6B C1B C2B 118.49(12)
C6B C1B C7B 121.32(12)
C2B C1B C7B 120.19(12)
C3B C2B C1B 120.87(13)
C3B C2B H2BA 119.6
C1B C2B H2BA 119.6
C2B C3B C4B 120.53(13)
C2B C3B H3BA 119.7
C4B C3B H3BA 119.7
N1B C4B C5B 121.03(13)
N1B C4B C3B 120.40(13)
C5B C4B C3B 118.56(12)
C6B C5B C4B 120.40(12)
C6B C5B H5BA 119.8
C4B C5B H5BA 119.8
C5B C6B C1B 121.15(12)
C5B C6B H6BA 119.4
C1B C6B H6BA 119.4
O2B C7B O1B 123.12(12)
O2B C7B C1B 123.29(12)
O1B C7B C1B 113.59(12)

loop_
_geom_bond_atom_site_label_1
_geom_bond_atom_site_label_2
_geom_bond_distance
Cl1 C5A 1.7316(13)
N1A C2A 1.3314(17)
N1A C6A 1.3589(17)
C2A N3A 1.3410(17)
C2A C7A 1.4975(18)
N3A C4A 1.3497(17)
N4A C4A 1.3307(17)
N4A H4A1 0.87(2)
N4A H4A2 0.84(2)
C4A C5A 1.4129(18)
C5A C6A 1.3704(18)
C6A C8A 1.4939(17)
C7A H7AA 0.9800
C7A H7AB 0.9800
C7A H7AC 0.9800
C8A H8AA 0.9800
C8A H8AB 0.9800
C8A H8AC 0.9800
O1B C7B 1.3145(17)
O1B H1B 0.90(3)
O2B C7B 1.2311(17)
N1B C4B 1.3691(17)
N1B H1B1 0.89(2)
N1B H1B2 0.86(2)
C1B C6B 1.3958(19)
C1B C2B 1.4005(19)
C1B C7B 1.4785(18)
C2B C3B 1.3823(19)
C2B H2BA 0.9500
C3B C4B 1.4056(19)
C3B H3BA 0.9500
C4B C5B 1.4041(19)
C5B C6B 1.3824(19)
C5B H5BA 0.9500
C6B H6BA 0.9500

loop_
_geom_hbond_atom_site_label_D
_geom_hbond_atom_site_label_H
_geom_hbond_atom_site_label_A
_geom_hbond_site_symmetry_A
_geom_hbond_distance_DH
_geom_hbond_distance_HA
_geom_hbond_distance_DA
_geom_hbond_angle_DHA
N4A H4A1 O2B . 0.87(2) 2.07(2) 2.9441(15) 174.7(18)
N4A H4A2 N1A 4_576 0.84(2) 2.27(2) 3.0710(16) 159.5(19)
C7A H7AA Cl1 4_575 0.98 2.94 3.7580(15) 142.2
C8A H8AC Cl1 3_776 0.98 2.95 3.6163(14) 126.5
O1B H1B N3A . 0.90(3) 1.76(3) 2.6459(15) 170(2)
N1B H1B1 O2B 2_646 0.89(2) 2.10(2) 2.9847(17) 173.4(19)

loop_
_geom_torsion_atom_site_label_1
_geom_torsion_atom_site_label_2
_geom_torsion_atom_site_label_3
_geom_torsion_atom_site_label_4
_geom_torsion
C6A N1A C2A N3A 1.0(2)
C6A N1A C2A C7A -179.14(12)
N1A C2A N3A C4A 1.3(2)
C7A C2A N3A C4A -178.49(12)
C2A N3A C4A N4A 176.81(12)
C2A N3A C4A C5A -2.83(18)
N4A C4A C5A C6A -177.52(12)
N3A C4A C5A C6A 2.10(19)
N4A C4A C5A Cl1 1.49(18)
N3A C4A C5A Cl1 -178.90(9)
C2A N1A C6A C5A -1.78(18)
C2A N1A C6A C8A 179.69(11)
C4A C5A C6A N1A 0.26(19)
Cl1 C5A C6A N1A -178.69(9)
C4A C5A C6A C8A 178.68(12)
Cl1 C5A C6A C8A -0.28(18)
C6B C1B C2B C3B 0.4(2)
C7B C1B C2B C3B 179.99(12)
C1B C2B C3B C4B -0.9(2)
C2B C3B C4B N1B 179.58(13)
C2B C3B C4B C5B 0.3(2)
N1B C4B C5B C6B -178.59(13)
C3B C4B C5B C6B 0.6(2)
C4B C5B C6B C1B -1.1(2)
C2B C1B C6B C5B 0.6(2)
C7B C1B C6B C5B -178.99(12)
C6B C1B C7B O2B 174.06(13)
C2B C1B C7B O2B -5.5(2)
C6B C1B C7B O1B -5.78(19)
C2B C1B C7B O1B 174.67(12)

_cod_database_fobs_code 2021206
